data_4318131
loop_
_publ_author_name
'Oliver Franke'
'Beatrix E. Wiesler'
'Nicolai Lehnert'
'Christian N\"ather'
'Vadim Ksenofontov'
'J\"org Neuhausen'
'Felix Tuczek'

_publ_section_title
;
 Five-Coordinate Complexes [FeX(depe)2]BPh4, X = Cl, Br: Electronic
 Structure and Spin-Forbidden Reaction with N2
;
_journal_name_full 'Inorganic Chemistry'
_journal_page_first 3491
_journal_page_last 3499
_journal_paper_doi 10.1021/ic0111987
_journal_volume 41
_journal_year 2002
_chemical_formula_sum 'C44 H68 B Cl Fe P4'
_chemical_formula_weight 822.97
_chemical_name_common '[FeCl(depe)2]BPh4'
_chemical_name_systematic
;
 ?
;
_space_group_IT_number 19
_symmetry_cell_setting orthorhombic
_symmetry_space_group_name_Hall 'P 2ac 2ab'
_symmetry_space_group_name_H-M 'P 21 21 21'
_atom_sites_solution_hydrogens geom
_atom_sites_solution_primary direct
_atom_sites_solution_secondary difmap
_audit_creation_method SHELXL
_cell_angle_alpha 90.000(6)
_cell_angle_beta 90.000(9)
_cell_angle_gamma 90.000(8)
_cell_formula_units_Z 4
_cell_length_a 10.935(2)
_cell_length_b 15.8830(10)
_cell_length_c 25.520(3)
_cell_measurement_temperature 168(2)
_cell_volume 4432.3(10)
_computing_cell_refinement xscans
_computing_data_collection xscans
_computing_data_reduction xscans
_computing_molecular_graphics XP
_computing_publication_material 'SHELXL-93 (Sheldrick, 1993)'
_computing_structure_refinement 'SHELXL-93 (Sheldrick, 1993)'
_computing_structure_solution 'SHELXS-86 (Sheldrick, 1990)'
_diffrn_ambient_temperature 168(2)
_diffrn_measurement_device 'scintillation counter'
_diffrn_measurement_method omega
_diffrn_radiation_monochromator graphite
_diffrn_radiation_source 'fine-focus sealed tube'
_diffrn_radiation_type MoK\a
_diffrn_radiation_wavelength 0.71073
_diffrn_reflns_av_R_equivalents 0.0123
_diffrn_reflns_av_sigmaI/netI 0.0455
_diffrn_reflns_limit_h_max 13
_diffrn_reflns_limit_h_min -1
_diffrn_reflns_limit_k_max 20
_diffrn_reflns_limit_k_min -1
_diffrn_reflns_limit_l_max 32
_diffrn_reflns_limit_l_min -1
_diffrn_reflns_number 6587
_diffrn_reflns_theta_max 26.99
_diffrn_reflns_theta_min 2.03
_diffrn_standards_interval_count 97
_diffrn_standards_number 3
_exptl_absorpt_coefficient_mu 0.574
_exptl_absorpt_correction_T_max 0.836
_exptl_absorpt_correction_T_min 0.735
_exptl_absorpt_correction_type 'psi scan, ellipsoid'
_exptl_crystal_colour orange
_exptl_crystal_density_diffrn 1.233
_exptl_crystal_description cubes
_exptl_crystal_F_000 1760
_refine_diff_density_max 0.337
_refine_diff_density_min -0.240
_refine_diff_density_rms 0.049
_refine_ls_abs_structure_details 'Flack H D (1983), Acta Cryst. A39, 876-881'
_refine_ls_abs_structure_Flack 0.008(15)
_refine_ls_extinction_method none
_refine_ls_goodness_of_fit_all 0.940
_refine_ls_goodness_of_fit_obs 1.006
_refine_ls_hydrogen_treatment 'calculated, rigid'
_refine_ls_matrix_type full
_refine_ls_number_parameters 455
_refine_ls_number_reflns 6328
_refine_ls_number_restraints 0
_refine_ls_restrained_S_all 0.940
_refine_ls_restrained_S_obs 1.006
_refine_ls_R_factor_all 0.0388
_refine_ls_R_factor_obs 0.0309
_refine_ls_shift/esd_max 0.002
_refine_ls_shift/esd_mean 0.000
_refine_ls_structure_factor_coef Fsqd
_refine_ls_weighting_details 'w=1/[\s^2^(Fo^2^)+(0.0396P)^2^+0.0000P] where P=(Fo^2^+2Fc^2^)/3'
_refine_ls_weighting_scheme calc
_refine_ls_wR_factor_all 0.0716
_refine_ls_wR_factor_obs 0.0700
_reflns_number_observed 5338
_reflns_number_total 6328
_reflns_observed_criterion >2sigma(I)
_cod_data_source_file ic0111987_1.cif
_cod_data_source_block fepb
_cod_depositor_comments
;
The following automatic conversions were performed:

'_refine_ls_weighting_scheme' value 'calc
w=1/[\s^2^(Fo^2^)+(0.0396P)^2^+0.0000P] where P=(Fo^2^+2Fc^2^)/3' was
changed to 'calc'. New tag '_refine_ls_weighting_details' was
created. The value of the new tag was set to
'w=1/[\s^2^(Fo^2^)+(0.0396P)^2^+0.0000P] where P=(Fo^2^+2Fc^2^)/3'.

Automatic conversion script
Id: cif_fix_values 3143 2015-03-26 13:38:13Z robertas 
;
_cod_database_code 4318131

loop_
_symmetry_equiv_pos_as_xyz
'x, y, z'
'-x+1/2, -y, z+1/2'
'-x, y+1/2, -z+1/2'
'x+1/2, -y+1/2, -z'

loop_
_atom_site_aniso_label
_atom_site_aniso_U_11
_atom_site_aniso_U_22
_atom_site_aniso_U_33
_atom_site_aniso_U_23
_atom_site_aniso_U_13
_atom_site_aniso_U_12
Fe 0.0210(2) 0.0178(2) 0.0189(2) 0.0006(2) 0.0005(2) -0.0001(2)
P1 0.0231(4) 0.0218(4) 0.0200(3) -0.0005(3) -0.0031(3) 0.0026(4)
P2 0.0250(4) 0.0212(4) 0.0228(4) 0.0005(3) -0.0021(3) 0.0030(4)
Cl 0.0267(4) 0.0268(4) 0.0405(4) 0.0061(3) 0.0019(3) -0.0040(3)
P3 0.0279(4) 0.0220(4) 0.0278(4) 0.0020(3) 0.0066(3) 0.0042(4)
P4 0.0335(4) 0.0217(4) 0.0213(4) -0.0009(3) -0.0022(4) -0.0028(4)
C7 0.023(2) 0.030(2) 0.041(2) 0.002(2) -0.0002(14) 0.006(2)
C12 0.034(2) 0.021(2) 0.035(2) 0.0023(13) 0.0076(15) 0.0032(14)
C19 0.050(2) 0.038(2) 0.024(2) 0.0058(14) 0.001(2) -0.019(2)
C2 0.028(2) 0.027(2) 0.0269(14) 0.0026(13) -0.0015(14) 0.002(2)
C15 0.056(2) 0.036(2) 0.029(2) -0.003(2) 0.011(2) 0.012(2)
C16 0.057(2) 0.030(2) 0.028(2) -0.0087(14) 0.000(2) 0.001(2)
C6 0.043(2) 0.022(2) 0.030(2) -0.0080(13) -0.007(2) 0.005(2)
C4 0.027(2) 0.035(2) 0.0258(15) 0.0046(13) -0.0086(14) 0.0040(15)
C17 0.029(2) 0.045(2) 0.033(2) 0.000(2) -0.0046(15) -0.009(2)
C44 0.030(2) 0.0255(15) 0.029(2) -0.0041(13) -0.0011(15) 0.000(2)
C21 0.0146(14) 0.0232(15) 0.028(2) -0.0002(13) -0.0007(13) -0.0022(13)
C27 0.023(2) 0.0271(15) 0.0158(13) -0.0008(12) 0.0003(12) 0.0014(14)
C1 0.033(2) 0.049(2) 0.029(2) 0.006(2) 0.005(2) -0.001(2)
B 0.022(2) 0.018(2) 0.021(2) 0.0001(13) 0.0006(14) -0.0023(15)
C39 0.028(2) 0.0182(14) 0.0177(13) 0.0020(12) 0.0020(12) 0.0001(14)
C22 0.026(2) 0.030(2) 0.032(2) -0.0041(14) 0.0016(14) -0.007(2)
C31 0.035(2) 0.050(2) 0.030(2) 0.005(2) -0.001(2) 0.013(2)
C32 0.030(2) 0.031(2) 0.029(2) 0.0037(13) 0.0021(15) 0.003(2)
C8 0.026(2) 0.052(2) 0.061(2) 0.011(2) 0.003(2) -0.007(2)
C34 0.029(2) 0.0209(14) 0.0252(14) -0.0039(13) 0.0014(13) 0.0036(14)
C28 0.027(2) 0.031(2) 0.0185(13) -0.0007(12) -0.0001(14) -0.0027(15)
C26 0.028(2) 0.0232(15) 0.039(2) 0.0018(15) 0.0026(15) -0.0023(15)
C35 0.043(2) 0.026(2) 0.0234(15) 0.0008(13) -0.001(2) 0.005(2)
C40 0.030(2) 0.0225(15) 0.0229(14) 0.0046(13) 0.0037(14) 0.0019(15)
C37 0.031(2) 0.042(2) 0.033(2) -0.012(2) -0.0034(15) 0.001(2)
C42 0.052(2) 0.0212(15) 0.0253(15) -0.0005(14) 0.007(2) 0.004(2)
C43 0.049(2) 0.027(2) 0.032(2) -0.0058(14) -0.006(2) -0.002(2)
C30 0.023(2) 0.072(3) 0.026(2) 0.004(2) -0.002(2) 0.002(2)
C38 0.029(2) 0.032(2) 0.0255(14) -0.0042(14) 0.0002(14) 0.0016(15)
C23 0.038(2) 0.038(2) 0.040(2) -0.014(2) 0.007(2) -0.008(2)
C25 0.031(2) 0.023(2) 0.067(2) 0.002(2) 0.000(2) 0.000(2)
C33 0.024(2) 0.0207(15) 0.0243(14) -0.0040(12) -0.0004(13) 0.0053(14)
C11 0.045(2) 0.033(2) 0.039(2) 0.006(2) 0.001(2) -0.006(2)
C14 0.030(2) 0.037(2) 0.067(2) 0.006(2) 0.009(2) 0.007(2)
C29 0.031(2) 0.048(2) 0.0228(15) -0.0006(15) 0.0006(14) -0.010(2)
C36 0.041(2) 0.036(2) 0.027(2) -0.0056(15) -0.010(2) 0.010(2)
C24 0.033(2) 0.029(2) 0.064(2) -0.019(2) 0.009(2) -0.007(2)
C9 0.039(2) 0.024(2) 0.041(2) 0.0104(14) 0.004(2) 0.004(2)
C3 0.034(2) 0.047(2) 0.049(2) 0.002(2) -0.017(2) -0.008(2)
C41 0.031(2) 0.025(2) 0.026(2) 0.0079(13) 0.0087(14) 0.0045(14)
C20 0.079(3) 0.050(2) 0.024(2) 0.004(2) -0.003(2) -0.022(2)
C18 0.039(2) 0.057(3) 0.064(3) 0.007(2) 0.003(2) -0.017(2)
C13 0.041(2) 0.047(2) 0.125(4) 0.008(3) 0.017(3) 0.014(2)
C10 0.071(3) 0.023(2) 0.058(2) 0.006(2) 0.002(2) 0.006(2)

loop_
_atom_site_label
_atom_site_type_symbol
_atom_site_fract_x
_atom_site_fract_y
_atom_site_fract_z
_atom_site_U_iso_or_equiv
_atom_site_thermal_displace_type
_atom_site_occupancy
_atom_site_calc_flag
_atom_site_refinement_flags
_atom_site_disorder_group
Fe Fe 0.90684(4) 0.88230(3) 0.917918(15) 0.01922(9) Uani 1 d . .
P1 P 0.89508(7) 0.88920(5) 0.82670(3) 0.0216(2) Uani 1 d . .
P2 P 1.00763(8) 0.75897(5) 0.90311(3) 0.0230(2) Uani 1 d . .
Cl Cl 0.73610(7) 0.80282(5) 0.94580(3) 0.0313(2) Uani 1 d . .
P3 P 0.80157(8) 1.00357(5) 0.93237(3) 0.0259(2) Uani 1 d . .
P4 P 0.99955(8) 0.91263(5) 0.99747(3) 0.0255(2) Uani 1 d . .
C7 C 1.1748(3) 0.7553(2) 0.89752(13) 0.0314(7) Uani 1 d . .
H7A H 1.2099(3) 0.7668(2) 0.93254(13) 0.080 Uiso 1 calc R .
H7B H 1.1985(3) 0.6972(2) 0.88776(13) 0.080 Uiso 1 calc R .
C12 C 0.8433(3) 1.1000(2) 0.89687(13) 0.0301(8) Uani 1 d . .
H12A H 0.8201(3) 1.0931(2) 0.85961(13) 0.080 Uiso 1 calc R .
H12B H 0.7945(3) 1.1473(2) 0.91115(13) 0.080 Uiso 1 calc R .
C19 C 0.9469(3) 0.8370(2) 1.04680(12) 0.0376(9) Uani 1 d . .
H19A H 0.8565(3) 0.8351(2) 1.04537(12) 0.080 Uiso 1 calc R .
H19B H 0.9771(3) 0.7805(2) 1.03658(12) 0.080 Uiso 1 calc R .
C2 C 0.9924(3) 0.9683(2) 0.79541(11) 0.0272(7) Uani 1 d . .
H2A H 0.9555(3) 1.0244(2) 0.80141(11) 0.080 Uiso 1 calc R .
H2B H 1.0730(3) 0.9679(2) 0.81305(11) 0.080 Uiso 1 calc R .
C15 C 0.8153(3) 1.0316(2) 1.00212(12) 0.0401(9) Uani 1 d . .
H15A H 0.7936(3) 1.0916(2) 1.00720(12) 0.080 Uiso 1 calc R .
H15B H 0.7584(3) 0.9969(2) 1.02320(12) 0.080 Uiso 1 calc R .
C16 C 0.9488(3) 1.0160(2) 1.02031(12) 0.0384(9) Uani 1 d . .
H16A H 0.9532(3) 1.0184(2) 1.05903(12) 0.080 Uiso 1 calc R .
H16B H 1.0029(3) 1.0603(2) 1.00593(12) 0.080 Uiso 1 calc R .
C6 C 0.9494(3) 0.7194(2) 0.84062(11) 0.0319(8) Uani 1 d . .
H6A H 1.0010(3) 0.6719(2) 0.82861(11) 0.080 Uiso 1 calc R .
H6B H 0.8650(3) 0.6981(2) 0.84545(11) 0.080 Uiso 1 calc R .
C4 C 0.7463(3) 0.9044(2) 0.79500(12) 0.0292(7) Uani 1 d . .
H4A H 0.7118(3) 0.9589(2) 0.80659(12) 0.080 Uiso 1 calc R .
H4B H 0.7587(3) 0.9076(2) 0.75663(12) 0.080 Uiso 1 calc R .
C17 C 1.1662(3) 0.9158(2) 1.00665(13) 0.0357(8) Uani 1 d . .
H17A H 1.1839(3) 0.9340(2) 1.04297(13) 0.080 Uiso 1 calc R .
H17B H 1.1991(3) 0.8582(2) 1.00231(13) 0.080 Uiso 1 calc R .
C44 C 0.5860(3) 1.2050(2) 0.77006(11) 0.0282(7) Uani 1 d . .
H44A H 0.5007(3) 1.2163(2) 0.77074(11) 0.080 Uiso 1 calc R .
C21 C 1.3484(3) 0.9233(2) 0.69677(11) 0.0219(6) Uani 1 d . .
C27 C 0.9676(3) 1.1645(2) 1.15486(10) 0.0221(6) Uani 1 d . .
C1 C 1.0132(3) 0.9574(2) 0.73625(12) 0.0370(8) Uani 1 d . .
H1A H 1.0661(3) 1.0027(2) 0.72340(12) 0.080 Uiso 1 calc R .
H1B H 0.9344(3) 0.9596(2) 0.71797(12) 0.080 Uiso 1 calc R .
H1C H 1.0523(3) 0.9029(2) 0.72965(12) 0.080 Uiso 1 calc R .
B B 0.6170(3) 1.3370(2) 0.83533(12) 0.0203(7) Uani 1 d . .
C39 C 0.6632(3) 1.2562(2) 0.80001(11) 0.0214(6) Uani 1 d . .
C22 C 1.3520(3) 0.9264(2) 0.75162(12) 0.0291(7) Uani 1 d . .
H22A H 1.3689(3) 0.8760(2) 0.77035(12) 0.080 Uiso 1 calc R .
C31 C 0.7796(3) 1.2402(2) 1.13014(13) 0.0384(8) Uani 1 d . .
H31A H 0.7408(3) 1.2919(2) 1.12141(13) 0.080 Uiso 1 calc R .
C32 C 0.9041(3) 1.2386(2) 1.14094(11) 0.0301(7) Uani 1 d . .
H32A H 0.9487(3) 1.2898(2) 1.13884(11) 0.080 Uiso 1 calc R .
C8 C 1.2328(3) 0.8150(2) 0.85887(14) 0.0464(10) Uani 1 d . .
H8A H 1.3217(3) 0.8074(2) 0.85927(14) 0.080 Uiso 1 calc R .
H8B H 1.2128(3) 0.8731(2) 0.86858(14) 0.080 Uiso 1 calc R .
H8C H 1.2014(3) 0.8032(2) 0.82364(14) 0.080 Uiso 1 calc R .
C34 C 0.6359(3) 1.2965(2) 0.93751(11) 0.0251(7) Uani 1 d . .
H34A H 0.5525(3) 1.2798(2) 0.93629(11) 0.080 Uiso 1 calc R .
C28 C 0.8955(3) 1.0921(2) 1.15697(10) 0.0254(7) Uani 1 d . .
H28A H 0.9327(3) 1.0405(2) 1.16685(10) 0.080 Uiso 1 calc R .
C26 C 1.3242(3) 1.0000(2) 0.67227(13) 0.0299(7) Uani 1 d . .
H26A H 1.3213(3) 1.0015(2) 0.63508(13) 0.080 Uiso 1 calc R .
C35 C 0.7010(3) 1.2838(2) 0.98379(12) 0.0306(7) Uani 1 d . .
H35A H 0.6616(3) 1.2585(2) 1.01300(12) 0.080 Uiso 1 calc R .
C40 C 0.7880(3) 1.2366(2) 0.79543(11) 0.0250(7) Uani 1 d . .
H40A H 0.8456(3) 1.2696(2) 0.81427(11) 0.080 Uiso 1 calc R .
C37 C 0.8760(3) 1.3456(2) 0.94449(12) 0.0353(8) Uani 1 d . .
H37A H 0.9589(3) 1.3633(2) 0.94638(12) 0.080 Uiso 1 calc R .
C42 C 0.7511(3) 1.1215(2) 0.73628(12) 0.0329(8) Uani 1 d . .
H42A H 0.7806(3) 1.0767(2) 0.71514(12) 0.080 Uiso 1 calc R .
C43 C 0.6276(3) 1.1381(2) 0.73914(13) 0.0359(8) Uani 1 d . .
H43A H 0.5710(3) 1.1043(2) 0.72026(13) 0.080 Uiso 1 calc R .
C30 C 0.7123(3) 1.1668(3) 1.13212(12) 0.0406(9) Uani 1 d . .
H30A H 0.6272(3) 1.1675(3) 1.12464(12) 0.080 Uiso 1 calc R .
C38 C 0.8102(3) 1.3582(2) 0.89863(12) 0.0290(7) Uani 1 d . .
H38A H 0.8499(3) 1.3851(2) 0.87007(12) 0.080 Uiso 1 calc R .
C23 C 1.3317(3) 1.0004(2) 0.77995(13) 0.0388(8) Uani 1 d . .
H23A H 1.3350(3) 0.9996(2) 0.81715(13) 0.080 Uiso 1 calc R .
C25 C 1.3041(3) 1.0746(2) 0.6999(2) 0.0402(9) Uani 1 d . .
H25A H 1.2884(3) 1.1254(2) 0.6814(2) 0.080 Uiso 1 calc R .
C33 C 0.6883(3) 1.3331(2) 0.89235(11) 0.0229(6) Uani 1 d . .
C11 C 0.9792(3) 1.1240(2) 0.89948(13) 0.0391(8) Uani 1 d . .
H11A H 0.9929(3) 1.1760(2) 0.87957(13) 0.080 Uiso 1 calc R .
H11B H 1.0286(3) 1.0786(2) 0.88445(13) 0.080 Uiso 1 calc R .
H11C H 1.0030(3) 1.1329(2) 0.93610(13) 0.080 Uiso 1 calc R .
C14 C 0.6351(3) 0.9971(2) 0.9213(2) 0.0445(9) Uani 1 d . .
H14A H 0.6214(3) 0.9825(2) 0.8840(2) 0.080 Uiso 1 calc R .
H14B H 0.6028(3) 0.9501(2) 0.9426(2) 0.080 Uiso 1 calc R .
C29 C 0.7698(3) 1.0926(2) 1.14504(12) 0.0341(8) Uani 1 d . .
H29A H 0.7246(3) 1.0416(2) 1.14591(12) 0.080 Uiso 1 calc R .
C36 C 0.8220(3) 1.3075(2) 0.98761(12) 0.0348(8) Uani 1 d . .
H36A H 0.8671(3) 1.2980(2) 1.01888(12) 0.080 Uiso 1 calc R .
C24 C 1.3070(3) 1.0747(2) 0.7538(2) 0.0420(9) Uani 1 d . .
H24A H 1.2922(3) 1.1252(2) 0.7728(2) 0.080 Uiso 1 calc R .
C9 C 0.9830(3) 0.6709(2) 0.94829(13) 0.0346(8) Uani 1 d . .
H9A H 1.0379(3) 0.6784(2) 0.97879(13) 0.080 Uiso 1 calc R .
H9B H 0.8979(3) 0.6739(2) 0.96136(13) 0.080 Uiso 1 calc R .
C3 C 0.6543(3) 0.8355(2) 0.80657(14) 0.0437(9) Uani 1 d . .
H3A H 0.5774(3) 0.8478(2) 0.78841(14) 0.080 Uiso 1 calc R .
H3B H 0.6396(3) 0.8327(2) 0.84441(14) 0.080 Uiso 1 calc R .
H3C H 0.6866(3) 0.7813(2) 0.79437(14) 0.080 Uiso 1 calc R .
C41 C 0.8310(3) 1.1706(2) 0.76433(11) 0.0275(7) Uani 1 d . .
H41A H 0.9162(3) 1.1596(2) 0.76257(11) 0.080 Uiso 1 calc R .
C20 C 0.9837(4) 0.8523(2) 1.10255(12) 0.0508(11) Uani 1 d . .
H20A H 0.9501(4) 0.8078(2) 1.12487(12) 0.080 Uiso 1 calc R .
H20B H 0.9520(4) 0.9070(2) 1.11402(12) 0.080 Uiso 1 calc R .
H20C H 1.0731(4) 0.8523(2) 1.10520(12) 0.080 Uiso 1 calc R .
C18 C 1.2318(3) 0.9738(3) 0.96931(15) 0.0535(11) Uani 1 d . .
H18A H 1.3198(3) 0.9723(3) 0.97651(15) 0.080 Uiso 1 calc R .
H18B H 1.2014(3) 1.0314(3) 0.97392(15) 0.080 Uiso 1 calc R .
H18C H 1.2168(3) 0.9555(3) 0.93320(15) 0.080 Uiso 1 calc R .
C13 C 0.5622(4) 1.0732(3) 0.9333(2) 0.0709(14) Uani 1 d . .
H13A H 0.4758(4) 1.0621(3) 0.9259(2) 0.080 Uiso 1 calc R .
H13B H 0.5907(4) 1.1202(3) 0.9116(2) 0.080 Uiso 1 calc R .
H13C H 0.5719(4) 1.0876(3) 0.9704(2) 0.080 Uiso 1 calc R .
C10 C 1.0046(4) 0.5825(2) 0.92551(15) 0.0509(10) Uani 1 d . .
H10A H 0.9890(4) 0.5401(2) 0.95264(15) 0.080 Uiso 1 calc R .
H10B H 1.0894(4) 0.5777(2) 0.91344(15) 0.080 Uiso 1 calc R .
H10C H 0.9490(4) 0.5732(2) 0.89595(15) 0.080 Uiso 1 calc R .
C5 C 0.9495(3) 0.7890(2) 0.79894(12) 0.0303(7) Uiso 1 d . .
H5A H 0.8960(3) 0.7722(2) 0.76944(12) 0.080 Uiso 1 calc R .
H5B H 1.0334(3) 0.7964(2) 0.78515(12) 0.080 Uiso 1 calc R .

loop_
_atom_type_symbol
_atom_type_description
_atom_type_scat_dispersion_real
_atom_type_scat_dispersion_imag
_atom_type_scat_source
C C 0.0033 0.0016 'International Tables Vol C Tables 4.2.6.8 and 6.1.1.4'
H H 0.0000 0.0000 'International Tables Vol C Tables 4.2.6.8 and 6.1.1.4'
B B 0.0013 0.0007 'International Tables Vol C Tables 4.2.6.8 and 6.1.1.4'
P P 0.1023 0.0942 'International Tables Vol C Tables 4.2.6.8 and 6.1.1.4'
Cl Cl 0.1484 0.1585 'International Tables Vol C Tables 4.2.6.8 and 6.1.1.4'
Fe Fe 0.3463 0.8444 'International Tables Vol C Tables 4.2.6.8 and 6.1.1.4'

loop_
_geom_angle_atom_site_label_1
_geom_angle_atom_site_label_2
_geom_angle_atom_site_label_3
_geom_angle
_geom_angle_site_symmetry_1
_geom_angle_site_symmetry_3
_geom_angle_publ_flag
P3 Fe P2 178.51(4) . . ?
P3 Fe P4 84.45(3) . . ?
P2 Fe P4 96.44(3) . . ?
P3 Fe P1 95.40(3) . . ?
P2 Fe P1 84.36(3) . . ?
P4 Fe P1 152.52(4) . . ?
P3 Fe Cl 90.22(3) . . ?
P2 Fe Cl 88.44(3) . . ?
P4 Fe Cl 101.11(3) . . ?
P1 Fe Cl 106.37(3) . . ?
C2 P1 C4 103.48(14) . . ?
C2 P1 C5 103.76(14) . . ?
C4 P1 C5 103.35(15) . . ?
C2 P1 Fe 115.82(10) . . ?
C4 P1 Fe 119.68(11) . . ?
C5 P1 Fe 108.99(10) . . ?
C6 P2 C9 103.6(2) . . ?
C6 P2 C7 105.6(2) . . ?
C9 P2 C7 99.8(2) . . ?
C6 P2 Fe 105.77(10) . . ?
C9 P2 Fe 118.73(11) . . ?
C7 P2 Fe 121.49(12) . . ?
C12 P3 C15 104.8(2) . . ?
C12 P3 C14 102.4(2) . . ?
C15 P3 C14 104.0(2) . . ?
C12 P3 Fe 120.05(10) . . ?
C15 P3 Fe 108.70(12) . . ?
C14 P3 Fe 115.31(12) . . ?
C16 P4 C19 105.9(2) . . ?
C16 P4 C17 103.6(2) . . ?
C19 P4 C17 104.0(2) . . ?
C16 P4 Fe 109.44(11) . . ?
C19 P4 Fe 109.12(11) . . ?
C17 P4 Fe 123.41(12) . . ?
C8 C7 P2 116.7(2) . . ?
C8 C7 H7A 108.1(2) . . ?
P2 C7 H7A 108.11(11) . . ?
C8 C7 H7B 108.1(2) . . ?
P2 C7 H7B 108.11(11) . . ?
H7A C7 H7B 107.3 . . ?
C11 C12 P3 115.2(2) . . ?
C11 C12 H12A 108.5(2) . . ?
P3 C12 H12A 108.48(11) . . ?
C11 C12 H12B 108.5(2) . . ?
P3 C12 H12B 108.48(10) . . ?
H12A C12 H12B 107.5 . . ?
C20 C19 P4 117.4(2) . . ?
C20 C19 H19A 107.9(2) . . ?
P4 C19 H19A 107.95(12) . . ?
C20 C19 H19B 107.9(2) . . ?
P4 C19 H19B 107.95(12) . . ?
H19A C19 H19B 107.2 . . ?
C1 C2 P1 115.9(2) . . ?
C1 C2 H2A 108.3(2) . . ?
P1 C2 H2A 108.30(10) . . ?
C1 C2 H2B 108.3(2) . . ?
P1 C2 H2B 108.30(10) . . ?
H2A C2 H2B 107.4 . . ?
C16 C15 P3 109.1(2) . . ?
C16 C15 H15A 109.9(2) . . ?
P3 C15 H15A 109.86(11) . . ?
C16 C15 H15B 109.9(2) . . ?
P3 C15 H15B 109.86(12) . . ?
H15A C15 H15B 108.3 . . ?
C15 C16 P4 109.5(2) . . ?
C15 C16 H16A 109.8(2) . . ?
P4 C16 H16A 109.78(11) . . ?
C15 C16 H16B 109.8(2) . . ?
P4 C16 H16B 109.78(11) . . ?
H16A C16 H16B 108.2 . . ?
C5 C6 P2 110.9(2) . . ?
C5 C6 H6A 109.5(2) . . ?
P2 C6 H6A 109.47(10) . . ?
C5 C6 H6B 109.5(2) . . ?
P2 C6 H6B 109.47(11) . . ?
H6A C6 H6B 108.1 . . ?
C3 C4 P1 114.1(2) . . ?
C3 C4 H4A 108.7(2) . . ?
P1 C4 H4A 108.74(10) . . ?
C3 C4 H4B 108.7(2) . . ?
P1 C4 H4B 108.74(10) . . ?
H4A C4 H4B 107.6 . . ?
C18 C17 P4 114.1(3) . . ?
C18 C17 H17A 108.7(2) . . ?
P4 C17 H17A 108.73(11) . . ?
C18 C17 H17B 108.7(2) . . ?
P4 C17 H17B 108.73(12) . . ?
H17A C17 H17B 107.6 . . ?
C39 C44 C43 123.6(3) . . ?
C39 C44 H44A 118.2(2) . . ?
C43 C44 H44A 118.2(2) . . ?
C26 C21 C22 115.0(3) . . ?
C26 C21 B 123.3(3) . 3_746 ?
C22 C21 B 121.4(3) . 3_746 ?
C28 C27 C32 114.8(3) . . ?
C28 C27 B 122.7(3) . 4_577 ?
C32 C27 B 122.4(3) . 4_577 ?
C2 C1 H1A 109.5(2) . . ?
C2 C1 H1B 109.5(2) . . ?
H1A C1 H1B 109.5 . . ?
C2 C1 H1C 109.5(2) . . ?
H1A C1 H1C 109.5 . . ?
H1B C1 H1C 109.5 . . ?
C21 B C39 107.9(2) 3_756 . ?
C21 B C33 111.2(2) 3_756 . ?
C39 B C33 108.0(2) . . ?
C21 B C27 108.4(2) 3_756 4_477 ?
C39 B C27 112.0(3) . 4_477 ?
C33 B C27 109.4(2) . 4_477 ?
C44 C39 C40 114.3(3) . . ?
C44 C39 B 124.5(3) . . ?
C40 C39 B 121.1(3) . . ?
C23 C22 C21 122.8(3) . . ?
C23 C22 H22A 118.6(2) . . ?
C21 C22 H22A 118.6(2) . . ?
C30 C31 C32 120.0(3) . . ?
C30 C31 H31A 120.0(2) . . ?
C32 C31 H31A 120.0(2) . . ?
C31 C32 C27 123.2(3) . . ?
C31 C32 H32A 118.4(2) . . ?
C27 C32 H32A 118.4(2) . . ?
C7 C8 H8A 109.5(2) . . ?
C7 C8 H8B 109.5(2) . . ?
H8A C8 H8B 109.5 . . ?
C7 C8 H8C 109.5(2) . . ?
H8A C8 H8C 109.5 . . ?
H8B C8 H8C 109.5 . . ?
C35 C34 C33 122.9(3) . . ?
C35 C34 H34A 118.5(2) . . ?
C33 C34 H34A 118.5(2) . . ?
C27 C28 C29 122.6(3) . . ?
C27 C28 H28A 118.7(2) . . ?
C29 C28 H28A 118.7(2) . . ?
C21 C26 C25 123.0(3) . . ?
C21 C26 H26A 118.5(2) . . ?
C25 C26 H26A 118.5(2) . . ?
C36 C35 C34 120.7(3) . . ?
C36 C35 H35A 119.7(2) . . ?
C34 C35 H35A 119.7(2) . . ?
C41 C40 C39 122.7(3) . . ?
C41 C40 H40A 118.6(2) . . ?
C39 C40 H40A 118.6(2) . . ?
C36 C37 C38 120.7(3) . . ?
C36 C37 H37A 119.6(2) . . ?
C38 C37 H37A 119.6(2) . . ?
C41 C42 C43 119.2(3) . . ?
C41 C42 H42A 120.4(2) . . ?
C43 C42 H42A 120.4(2) . . ?
C42 C43 C44 119.5(3) . . ?
C42 C43 H43A 120.2(2) . . ?
C44 C43 H43A 120.2(2) . . ?
C29 C30 C31 119.3(3) . . ?
C29 C30 H30A 120.4(2) . . ?
C31 C30 H30A 120.4(2) . . ?
C37 C38 C33 123.3(3) . . ?
C37 C38 H38A 118.4(2) . . ?
C33 C38 H38A 118.4(2) . . ?
C24 C23 C22 120.0(3) . . ?
C24 C23 H23A 120.0(2) . . ?
C22 C23 H23A 120.0(2) . . ?
C24 C25 C26 120.1(3) . . ?
C24 C25 H25A 119.9(2) . . ?
C26 C25 H25A 119.9(2) . . ?
C38 C33 C34 114.2(3) . . ?
C38 C33 B 122.6(3) . . ?
C34 C33 B 122.9(3) . . ?
C12 C11 H11A 109.5(2) . . ?
C12 C11 H11B 109.5(2) . . ?
H11A C11 H11B 109.5 . . ?
C12 C11 H11C 109.5(2) . . ?
H11A C11 H11C 109.5 . . ?
H11B C11 H11C 109.5 . . ?
C13 C14 P3 117.0(3) . . ?
C13 C14 H14A 108.0(3) . . ?
P3 C14 H14A 108.04(13) . . ?
C13 C14 H14B 108.0(2) . . ?
P3 C14 H14B 108.04(12) . . ?
H14A C14 H14B 107.3 . . ?
C30 C29 C28 120.2(3) . . ?
C30 C29 H29A 119.9(2) . . ?
C28 C29 H29A 119.9(2) . . ?
C35 C36 C37 118.1(3) . . ?
C35 C36 H36A 120.9(2) . . ?
C37 C36 H36A 120.9(2) . . ?
C25 C24 C23 119.1(3) . . ?
C25 C24 H24A 120.5(2) . . ?
C23 C24 H24A 120.5(2) . . ?
C10 C9 P2 115.9(2) . . ?
C10 C9 H9A 108.3(2) . . ?
P2 C9 H9A 108.31(11) . . ?
C10 C9 H9B 108.3(2) . . ?
P2 C9 H9B 108.31(11) . . ?
H9A C9 H9B 107.4 . . ?
C4 C3 H3A 109.5(2) . . ?
C4 C3 H3B 109.5(2) . . ?
H3A C3 H3B 109.5 . . ?
C4 C3 H3C 109.5(2) . . ?
H3A C3 H3C 109.5 . . ?
H3B C3 H3C 109.5 . . ?
C42 C41 C40 120.6(3) . . ?
C42 C41 H41A 119.7(2) . . ?
C40 C41 H41A 119.7(2) . . ?
C19 C20 H20A 109.5(2) . . ?
C19 C20 H20B 109.5(2) . . ?
H20A C20 H20B 109.5 . . ?
C19 C20 H20C 109.5(2) . . ?
H20A C20 H20C 109.5 . . ?
H20B C20 H20C 109.5 . . ?
C17 C18 H18A 109.5(2) . . ?
C17 C18 H18B 109.5(2) . . ?
H18A C18 H18B 109.5 . . ?
C17 C18 H18C 109.5(2) . . ?
H18A C18 H18C 109.5 . . ?
H18B C18 H18C 109.5 . . ?
C14 C13 H13A 109.5(2) . . ?
C14 C13 H13B 109.5(2) . . ?
H13A C13 H13B 109.5 . . ?
C14 C13 H13C 109.5(3) . . ?
H13A C13 H13C 109.5 . . ?
H13B C13 H13C 109.5 . . ?
C9 C10 H10A 109.5(2) . . ?
C9 C10 H10B 109.5(2) . . ?
H10A C10 H10B 109.5 . . ?
C9 C10 H10C 109.5(2) . . ?
H10A C10 H10C 109.5 . . ?
H10B C10 H10C 109.5 . . ?
C6 C5 P1 110.9(2) . . ?
C6 C5 H5A 109.5(2) . . ?
P1 C5 H5A 109.47(10) . . ?
C6 C5 H5B 109.5(2) . . ?
P1 C5 H5B 109.47(10) . . ?
H5A C5 H5B 108.1 . . ?

loop_
_geom_bond_atom_site_label_1
_geom_bond_atom_site_label_2
_geom_bond_distance
_geom_bond_site_symmetry_2
_geom_bond_publ_flag
Fe P3 2.2740(9) . ?
Fe P2 2.2791(9) . ?
Fe P4 2.3198(9) . ?
Fe P1 2.3340(8) . ?
Fe Cl 2.3633(9) . ?
P1 C2 1.830(3) . ?
P1 C4 1.833(3) . ?
P1 C5 1.841(3) . ?
P2 C6 1.829(3) . ?
P2 C9 1.832(3) . ?
P2 C7 1.834(3) . ?
P3 C12 1.837(3) . ?
P3 C15 1.841(3) . ?
P3 C14 1.845(4) . ?
P4 C16 1.828(3) . ?
P4 C19 1.833(3) . ?
P4 C17 1.838(3) . ?
C7 C8 1.508(4) . ?
C7 H7A 0.99 . ?
C7 H7B 0.99 . ?
C12 C11 1.537(5) . ?
C12 H12A 0.99 . ?
C12 H12B 0.99 . ?
C19 C20 1.499(4) . ?
C19 H19A 0.99 . ?
C19 H19B 0.99 . ?
C2 C1 1.537(4) . ?
C2 H2A 0.99 . ?
C2 H2B 0.99 . ?
C15 C16 1.552(5) . ?
C15 H15A 0.99 . ?
C15 H15B 0.99 . ?
C16 H16A 0.99 . ?
C16 H16B 0.99 . ?
C6 C5 1.534(4) . ?
C6 H6A 0.99 . ?
C6 H6B 0.99 . ?
C4 C3 1.515(4) . ?
C4 H4A 0.99 . ?
C4 H4B 0.99 . ?
C17 C18 1.507(5) . ?
C17 H17A 0.99 . ?
C17 H17B 0.99 . ?
C44 C39 1.399(4) . ?
C44 C43 1.400(4) . ?
C44 H44A 0.95 . ?
C21 C26 1.394(4) . ?
C21 C22 1.401(4) . ?
C21 B 1.641(4) 3_746 ?
C27 C28 1.395(4) . ?
C27 C32 1.412(4) . ?
C27 B 1.653(4) 4_577 ?
C1 H1A 0.98 . ?
C1 H1B 0.98 . ?
C1 H1C 0.98 . ?
B C21 1.641(4) 3_756 ?
B C39 1.648(4) . ?
B C33 1.652(4) . ?
B C27 1.653(4) 4_477 ?
C39 C40 1.405(4) . ?
C22 C23 1.398(4) . ?
C22 H22A 0.95 . ?
C31 C30 1.380(5) . ?
C31 C32 1.389(5) . ?
C31 H31A 0.95 . ?
C32 H32A 0.95 . ?
C8 H8A 0.98 . ?
C8 H8B 0.98 . ?
C8 H8C 0.98 . ?
C34 C35 1.394(4) . ?
C34 C33 1.412(4) . ?
C34 H34A 0.95 . ?
C28 C29 1.408(4) . ?
C28 H28A 0.95 . ?
C26 C25 1.397(4) . ?
C26 H26A 0.95 . ?
C35 C36 1.379(5) . ?
C35 H35A 0.95 . ?
C40 C41 1.396(4) . ?
C40 H40A 0.95 . ?
C37 C36 1.388(5) . ?
C37 C38 1.388(4) . ?
C37 H37A 0.95 . ?
C42 C41 1.373(4) . ?
C42 C43 1.377(5) . ?
C42 H42A 0.95 . ?
C43 H43A 0.95 . ?
C30 C29 1.376(5) . ?
C30 H30A 0.95 . ?
C38 C33 1.400(4) . ?
C38 H38A 0.95 . ?
C23 C24 1.383(5) . ?
C23 H23A 0.95 . ?
C25 C24 1.377(5) . ?
C25 H25A 0.95 . ?
C11 H11A 0.98 . ?
C11 H11B 0.98 . ?
C11 H11C 0.98 . ?
C14 C13 1.479(5) . ?
C14 H14A 0.99 . ?
C14 H14B 0.99 . ?
C29 H29A 0.95 . ?
C36 H36A 0.95 . ?
C24 H24A 0.95 . ?
C9 C10 1.539(4) . ?
C9 H9A 0.99 . ?
C9 H9B 0.99 . ?
C3 H3A 0.98 . ?
C3 H3B 0.98 . ?
C3 H3C 0.98 . ?
C41 H41A 0.95 . ?
C20 H20A 0.98 . ?
C20 H20B 0.98 . ?
C20 H20C 0.98 . ?
C18 H18A 0.98 . ?
C18 H18B 0.98 . ?
C18 H18C 0.98 . ?
C13 H13A 0.98 . ?
C13 H13B 0.98 . ?
C13 H13C 0.98 . ?
C10 H10A 0.98 . ?
C10 H10B 0.98 . ?
C10 H10C 0.98 . ?
C5 H5A 0.99 . ?
C5 H5B 0.99 . ?
